data_1000488
loop_
_publ_author_name
'Le Meins, J.-M.'
'Courbion, G.'

_publ_section_title
;
 Hydrothermal synthesis and crystal structure of SrAl~2~(PO~4~)~2~F~2~:
 a new three-dimensional framework with channels delimited by a helical
 anionic border
;
_journal_coden_ASTM EJSCE5
_journal_issue 10-11
_journal_name_full
;
 European Journal of Solid State and Inorganic Chemistry
;
_journal_page_first 639
_journal_page_last 653
_journal_paper_doi 10.1016/S0992-4361(99)80005-8
_journal_volume 35
_journal_year 1998
_chemical_formula_structural 'Sr Al2 (P O4)2 F2'
_chemical_formula_sum 'Al2 F2 O8 P2 Sr'
_chemical_name_systematic
;
Strontium dialuminium bis(phosphate(V)) difluoride
;
_space_group_IT_number 19
_symmetry_cell_setting orthorhombic
_symmetry_Int_Tables_number 19
_symmetry_space_group_name_Hall 'P 2ac 2ab'
_symmetry_space_group_name_H-M 'P 21 21 21'
_cell_angle_alpha 90
_cell_angle_beta 90
_cell_angle_gamma 90
_cell_formula_units_Z 4
_cell_length_a 12.026(1)
_cell_length_b 12.199(1)
_cell_length_c 4.666(1)
_cell_volume 684.5
_refine_ls_R_factor_all 0.039
_cod_database_code 1000488

loop_
_symmetry_equiv_pos_as_xyz
x,y,z
1/2-x,-y,1/2+z
1/2+x,1/2-y,-z
-x,1/2+y,1/2-z

loop_
_atom_site_aniso_label
_atom_site_aniso_U_11
_atom_site_aniso_U_12
_atom_site_aniso_U_13
_atom_site_aniso_U_22
_atom_site_aniso_U_23
_atom_site_aniso_U_33
Sr1 0.0089(1) 0.0012(1) -0.0052(2) 0.0047(2) -0.0041(2) 0.0249(2)
Al1 0.0064(4) -0.0002(3) 0.0007(4) 0.0021(4) .0000(5) 0.0037(4)
Al2 0.0061(4) .0000(4) .0000(3) 0.0026(5) -0.0002(4) 0.0036(4)
P1 0.0063(3) 0.0007(2) -0.0004(3) 0.0022(3) 0.0001(4) 0.0041(3)
P2 0.0060(3) 0.0004(3) .0000(2) 0.0032(4) -0.0001(3) 0.0034(3)
O1 0.009(1) .0000(8) -0.0035(9) 0.004(1) .000(1) 0.006(1)
O2 0.009(1) 0.001(1) 0.002(1) 0.004(1) -0.002(1) 0.005(1)
O3 0.009(9) -0.001(1) -0.004(9) 0.005(1) .000(1) 0.006(1)
O4 0.008(1) .000(1) -0.001(1) 0.004(1) 0.001(1) 0.007(1)
O5 0.008(1) -0.001(1) 0.0015(8) 0.001(1) -0.001(1) 0.006(1)
O6 0.007(1) .000(1) 0.001(8) 0.002(1) 0.001(1) 0.007(1)
O7 0.008(1) 0.001(1) 0.001(1) 0.002(1) -0.001(1) 0.008(1)
O8 0.007(1) .000(1) -0.002(1) 0.003(1) -0.002(1) 0.011(1)
F1 0.010(1) -0.0003(8) 0.0005(7) 0.004(1) -0.002(1) 0.007(1)
F2 0.0086(8) -0.0004(7) 0.0026(8) 0.005(1) -0.0005(8) 0.007(1)

loop_
_atom_site_label
_atom_site_type_symbol
_atom_site_symmetry_multiplicity
_atom_site_Wyckoff_symbol
_atom_site_fract_x
_atom_site_fract_y
_atom_site_fract_z
_atom_site_occupancy
_atom_site_attached_hydrogens
_atom_site_calc_flag
Sr1 Sr2+ 4 a 0.0043(1) 0.2366(1) 0.2512(1) 1. 0 d
Al1 Al3+ 4 a 0.2501(1) 0.3936(1) 0.2527(3) 1. 0 d
Al2 Al3+ 4 a 0.1439(1) -0.0027(1) 0.4953(2) 1. 0 d
P1 P5+ 4 a 0.2403(1) 0.2168(1) 0.7545(2) 1. 0 d
P2 P5+ 4 a -0.0342(1) -0.0010(1) -0.0269(2) 1. 0 d
O1 O2- 4 a 0.0478(2) 0.0403(2) 0.2033(6) 1. 0 d
O2 O2- 4 a 0.1953(2) 0.2821(2) 0.0114(6) 1. 0 d
O3 O2- 4 a 0.4727(2) 0.0477(2) 0.2151(6) 1. 0 d
O4 O2- 4 a 0.2940(2) 0.2938(2) 0.5322(6) 1. 0 d
O5 O2- 4 a 0.1054(2) 0.4045(2) 0.4063(6) 1. 0 d
O6 O2- 4 a 0.3957(2) 0.3979(2) 0.1010(6) 1. 0 d
O7 O2- 4 a 0.1613(2) 0.8556(2) 0.3499(6) 1. 0 d
O8 O2- 4 a 0.1423(2) 0.1493(3) 0.6318(6) 1. 0 d
F1 F1- 4 a 0.2917(2) 0.5059(2) 0.4856(4) 1. 0 d
F2 F1- 4 a 0.2622(2) 0.0386(2) 0.2840(5) 1. 0 d

loop_
_atom_type_symbol
_atom_type_oxidation_number
Sr2+ 2.000
Al3+ 3.000
P5+ 5.000
O2- -2.000
F1- -1.000
